data_4126605
loop_
_publ_author_name
'Jeong, Hyangsoo'
'von Kugelgen, Stephen'
'Bellone, Donatela'
'Fischer, Felix R.'

_publ_section_title
;
 Regioselective Termination Reagents for Ring-Opening Alkyne Metathesis
 Polymerization.
;
_journal_name_full 'Journal of the American Chemical Society'
_journal_paper_doi 10.1021/jacs.7b09390
_journal_year 2017
_chemical_formula_moiety 'C29 H26 F18 Mo N2 O5'
_chemical_formula_sum 'C29 H26 F18 Mo N2 O5'
_chemical_formula_weight 920.46
_chemical_name_common HJ2035
_chemical_name_systematic SVK3_36
_space_group_crystal_system triclinic
_space_group_IT_number 2
_space_group_name_Hall '-P 1'
_space_group_name_H-M_alt 'P -1'
_symmetry_space_group_name_Hall '-P 1'
_symmetry_space_group_name_H-M 'P -1'
_atom_sites_solution_hydrogens geom
_atom_sites_solution_primary iterative
_atom_sites_solution_secondary difmap
_audit_creation_method SHELXL-2014/7
_cell_angle_alpha 77.653(2)
_cell_angle_beta 80.752(2)
_cell_angle_gamma 84.727(2)
_cell_formula_units_Z 2
_cell_length_a 10.0185(3)
_cell_length_b 10.8539(3)
_cell_length_c 17.1855(5)
_cell_measurement_reflns_used 9872
_cell_measurement_temperature 100(2)
_cell_measurement_theta_max 25.36
_cell_measurement_theta_min 2.24
_cell_volume 1798.59(9)
_computing_cell_refinement 'Bruker SAINT'
_computing_data_collection 'Bruker APEX3 v.2016.5'
_computing_data_reduction 'Bruker SAINT'
_computing_molecular_graphics ORTEP-32
_computing_publication_material WinGX
_computing_structure_refinement 'SHELXL-2014/7 (Sheldrick, 2014)'
_computing_structure_solution SHELXT
_diffrn_ambient_temperature 100(2)
_diffrn_detector_area_resol_mean 8.366
_diffrn_measured_fraction_theta_full 0.988
_diffrn_measured_fraction_theta_max 0.985
_diffrn_measurement_device_type 'Bruker APEX-II CCD'
_diffrn_measurement_method 'phi and omega scans'
_diffrn_radiation_type MoK\a
_diffrn_radiation_wavelength 0.71073
_diffrn_reflns_av_R_equivalents 0.0421
_diffrn_reflns_av_unetI/netI 0.0407
_diffrn_reflns_Laue_measured_fraction_full 0.988
_diffrn_reflns_Laue_measured_fraction_max 0.985
_diffrn_reflns_limit_h_max 12
_diffrn_reflns_limit_h_min -12
_diffrn_reflns_limit_k_max 13
_diffrn_reflns_limit_k_min -11
_diffrn_reflns_limit_l_max 20
_diffrn_reflns_limit_l_min -20
_diffrn_reflns_number 31388
_diffrn_reflns_point_group_measured_fraction_full 0.988
_diffrn_reflns_point_group_measured_fraction_max 0.985
_diffrn_reflns_theta_full 25.000
_diffrn_reflns_theta_max 25.393
_diffrn_reflns_theta_min 1.226
_diffrn_source 'microfocus sealed tube'
_exptl_absorpt_coefficient_mu 0.498
_exptl_absorpt_correction_T_max 0.7452
_exptl_absorpt_correction_T_min 0.6781
_exptl_absorpt_correction_type multi-scan
_exptl_absorpt_process_details SADABS
_exptl_crystal_colour orange
_exptl_crystal_density_diffrn 1.700
_exptl_crystal_description plate
_exptl_crystal_F_000 916
_exptl_crystal_size_max 0.360
_exptl_crystal_size_mid 0.080
_exptl_crystal_size_min 0.040
_refine_diff_density_max 0.695
_refine_diff_density_min -0.413
_refine_diff_density_rms 0.081
_refine_ls_extinction_method none
_refine_ls_goodness_of_fit_ref 1.067
_refine_ls_hydrogen_treatment constr
_refine_ls_matrix_type full
_refine_ls_number_parameters 497
_refine_ls_number_reflns 6499
_refine_ls_number_restraints 0
_refine_ls_restrained_S_all 1.067
_refine_ls_R_factor_all 0.0462
_refine_ls_R_factor_gt 0.0367
_refine_ls_shift/su_max 0.001
_refine_ls_shift/su_mean 0.000
_refine_ls_structure_factor_coef Fsqd
_refine_ls_weighting_details 'w=1/[\s^2^(Fo^2^)+(0.0401P)^2^+1.4501P] where P=(Fo^2^+2Fc^2^)/3'
_refine_ls_weighting_scheme calc
_refine_ls_wR_factor_gt 0.0838
_refine_ls_wR_factor_ref 0.0876
_reflns_Friedel_coverage 0.000
_reflns_number_gt 5518
_reflns_number_total 6499
_reflns_threshold_expression 'I > 2\s(I)'
_cod_data_source_file ja7b09390_si_003.cif
_cod_data_source_block shelx
_cod_database_code 4126605
_shelx_shelxl_version_number 2014/7
_shelx_space_group_comment
;
The symmetry employed for this shelxl refinement is uniquely defined
by the following loop, which should always be used as a source of
symmetry information in preference to the above space-group names.
They are only intended as comments.
;
_shelx_estimated_absorpt_t_min 0.841
_shelx_estimated_absorpt_t_max 0.980

loop_
_space_group_symop_operation_xyz
'x, y, z'
'-x, -y, -z'

loop_
_atom_site_label
_atom_site_type_symbol
_atom_site_fract_x
_atom_site_fract_y
_atom_site_fract_z
_atom_site_U_iso_or_equiv
_atom_site_adp_type
_atom_site_occupancy
_atom_site_site_symmetry_order
_atom_site_calc_flag
_atom_site_refinement_flags_posn
_atom_site_refinement_flags_adp
C1 C 0.2367(3) 0.5706(3) 0.85492(17) 0.0202(7) Uani 1 1 d . .
C2 C 0.2873(3) 0.5972(3) 0.92872(19) 0.0288(8) Uani 1 1 d . .
H2A H 0.2128 0.5910 0.9737 0.043 Uiso 1 1 calc R U
H2B H 0.3611 0.5352 0.9437 0.043 Uiso 1 1 calc R U
H2C H 0.3205 0.6824 0.9161 0.043 Uiso 1 1 calc R U
C3 C 0.1880(3) 0.4364(3) 0.87390(19) 0.0263(7) Uani 1 1 d . .
C4 C 0.1192(3) 0.6663(3) 0.83299(19) 0.0286(8) Uani 1 1 d . .
C5 C 0.6958(3) 0.3775(3) 0.79550(17) 0.0187(6) Uani 1 1 d . .
C6 C 0.8161(3) 0.4397(3) 0.81251(19) 0.0232(7) Uani 1 1 d . .
H6A H 0.8771 0.3747 0.8398 0.035 Uiso 1 1 calc R U
H6B H 0.8652 0.4837 0.7616 0.035 Uiso 1 1 calc R U
H6C H 0.7832 0.5005 0.8470 0.035 Uiso 1 1 calc R U
C7 C 0.6243(3) 0.3032(3) 0.87551(18) 0.0205(6) Uani 1 1 d . .
C8 C 0.7501(3) 0.2846(3) 0.74000(18) 0.0220(7) Uani 1 1 d . .
C9 C 0.7573(3) 0.7609(3) 0.60793(17) 0.0197(6) Uani 1 1 d . .
C10 C 0.6695(3) 0.8057(3) 0.54038(18) 0.0256(7) Uani 1 1 d . .
H10A H 0.7263 0.8448 0.4910 0.038 Uiso 1 1 calc R U
H10B H 0.6277 0.7331 0.5308 0.038 Uiso 1 1 calc R U
H10C H 0.5985 0.8675 0.5564 0.038 Uiso 1 1 calc R U
C11 C 0.8207(3) 0.8763(3) 0.62233(19) 0.0250(7) Uani 1 1 d . .
C12 C 0.8699(3) 0.6667(3) 0.57912(19) 0.0257(7) Uani 1 1 d . .
C13 C 0.4718(3) 0.8142(3) 0.76131(17) 0.0173(6) Uani 1 1 d . .
C14 C 0.3961(3) 0.8777(3) 0.70294(16) 0.0168(6) Uani 1 1 d . .
C15 C 0.4032(3) 0.7741(3) 0.66656(16) 0.0167(6) Uani 1 1 d . .
C16 C 0.3276(3) 1.0054(3) 0.68714(17) 0.0188(6) Uani 1 1 d . .
C17 C 0.3960(3) 1.1117(3) 0.68595(17) 0.0216(7) Uani 1 1 d . .
H17 H 0.4893 1.1024 0.6919 0.026 Uiso 1 1 calc R U
C18 C 0.3302(3) 1.2314(3) 0.67621(19) 0.0281(7) Uani 1 1 d . .
H18 H 0.3780 1.3032 0.6759 0.034 Uiso 1 1 calc R U
C19 C 0.1947(3) 1.2451(3) 0.66700(19) 0.0303(8) Uani 1 1 d . .
H19 H 0.1487 1.3263 0.6610 0.036 Uiso 1 1 calc R U
C20 C 0.1262(3) 1.1403(3) 0.66649(18) 0.0268(7) Uani 1 1 d . .
H20 H 0.0337 1.1504 0.6588 0.032 Uiso 1 1 calc R U
C21 C 0.1906(3) 1.0215(3) 0.67694(17) 0.0221(7) Uani 1 1 d . .
H21 H 0.1420 0.9502 0.6772 0.027 Uiso 1 1 calc R U
C22 C 0.6023(3) 0.7434(3) 0.85949(17) 0.0176(6) Uani 1 1 d . .
C23 C 0.6731(3) 0.7817(3) 0.92008(18) 0.0231(7) Uani 1 1 d . .
H23A H 0.7714 0.7873 0.9011 0.028 Uiso 1 1 calc R U
H23B H 0.6594 0.7217 0.9725 0.028 Uiso 1 1 calc R U
C24 C 0.6041(3) 0.9116(3) 0.92628(19) 0.0307(8) Uani 1 1 d . .
H24A H 0.5318 0.9045 0.9733 0.037 Uiso 1 1 calc R U
H24B H 0.6708 0.9696 0.9323 0.037 Uiso 1 1 calc R U
C25 C 0.5445(3) 0.9602(3) 0.84875(18) 0.0240(7) Uani 1 1 d . .
H25A H 0.4556 1.0063 0.8588 0.029 Uiso 1 1 calc R U
H25B H 0.6063 1.0163 0.8088 0.029 Uiso 1 1 calc R U
C26 C 0.3858(3) 0.6264(3) 0.59499(17) 0.0189(6) Uani 1 1 d . .
C27 C 0.3229(3) 0.5999(3) 0.52700(18) 0.0247(7) Uani 1 1 d . .
H27A H 0.2427 0.5492 0.5473 0.030 Uiso 1 1 calc R U
H27B H 0.3889 0.5551 0.4916 0.030 Uiso 1 1 calc R U
C28 C 0.2830(3) 0.7332(3) 0.48297(18) 0.0277(7) Uani 1 1 d . .
H28A H 0.1987 0.7334 0.4597 0.033 Uiso 1 1 calc R U
H28B H 0.3559 0.7653 0.4391 0.033 Uiso 1 1 calc R U
C29 C 0.2613(3) 0.8146(3) 0.54746(18) 0.0236(7) Uani 1 1 d . .
H29A H 0.2902 0.9014 0.5248 0.028 Uiso 1 1 calc R U
H29B H 0.1655 0.8186 0.5728 0.028 Uiso 1 1 calc R U
N1 N 0.5303(2) 0.8423(2) 0.82142(14) 0.0171(5) Uani 1 1 d . .
N2 N 0.3499(2) 0.7446(2) 0.60512(14) 0.0178(5) Uani 1 1 d . .
O1 O 0.33204(18) 0.57622(19) 0.78666(11) 0.0197(4) Uani 1 1 d . .
O2 O 0.60116(17) 0.45781(18) 0.75714(11) 0.0170(4) Uani 1 1 d . .
O3 O 0.69259(17) 0.70364(18) 0.68153(11) 0.0169(4) Uani 1 1 d . .
O4 O 0.46204(18) 0.55769(19) 0.63931(11) 0.0190(4) Uani 1 1 d . .
O5 O 0.60197(18) 0.63909(18) 0.83969(11) 0.0166(4) Uani 1 1 d . .
F1 F 0.28996(17) 0.35197(17) 0.88809(11) 0.0312(4) Uani 1 1 d . .
F2 F 0.09286(18) 0.41462(19) 0.93863(11) 0.0378(5) Uani 1 1 d . .
F3 F 0.13592(17) 0.40969(18) 0.81263(11) 0.0332(4) Uani 1 1 d . .
F4 F 0.15540(17) 0.78479(18) 0.82454(12) 0.0368(5) Uani 1 1 d . .
F5 F 0.08044(19) 0.6601(2) 0.76352(12) 0.0457(5) Uani 1 1 d . .
F6 F 0.00911(17) 0.6532(2) 0.88865(12) 0.0440(5) Uani 1 1 d . .
F7 F 0.71117(17) 0.22877(17) 0.91994(10) 0.0292(4) Uani 1 1 d . .
F8 F 0.53305(16) 0.22729(16) 0.86556(10) 0.0258(4) Uani 1 1 d . .
F9 F 0.55893(16) 0.38164(15) 0.92124(10) 0.0228(4) Uani 1 1 d . .
F10 F 0.83361(16) 0.34018(17) 0.67605(10) 0.0291(4) Uani 1 1 d . .
F11 F 0.82023(17) 0.18285(17) 0.77696(11) 0.0318(4) Uani 1 1 d . .
F12 F 0.65203(16) 0.23995(17) 0.71149(10) 0.0277(4) Uani 1 1 d . .
F13 F 0.81524(18) 0.56754(18) 0.56577(12) 0.0358(5) Uani 1 1 d . .
F14 F 0.94656(17) 0.71693(19) 0.50998(11) 0.0354(5) Uani 1 1 d . .
F15 F 0.95504(16) 0.62299(17) 0.63254(10) 0.0295(4) Uani 1 1 d . .
F16 F 0.89475(17) 0.94022(18) 0.55667(12) 0.0373(5) Uani 1 1 d . .
F17 F 0.72220(17) 0.95974(17) 0.64641(12) 0.0349(5) Uani 1 1 d . .
F18 F 0.90040(17) 0.84788(17) 0.67930(11) 0.0320(4) Uani 1 1 d . .
Mo1 Mo 0.51494(2) 0.63108(2) 0.73722(2) 0.01500(8) Uani 1 1 d . .

loop_
_atom_site_aniso_label
_atom_site_aniso_U_11
_atom_site_aniso_U_22
_atom_site_aniso_U_33
_atom_site_aniso_U_23
_atom_site_aniso_U_13
_atom_site_aniso_U_12
C1 0.0149(13) 0.0275(18) 0.0165(16) -0.0039(13) 0.0040(11) -0.0045(12)
C2 0.0255(16) 0.038(2) 0.0229(18) -0.0095(15) 0.0011(13) -0.0047(14)
C3 0.0183(14) 0.036(2) 0.0214(17) 0.0014(15) 0.0005(13) -0.0050(13)
C4 0.0216(15) 0.035(2) 0.0239(18) 0.0005(15) 0.0036(13) 0.0003(14)
C5 0.0168(13) 0.0189(16) 0.0207(16) -0.0050(13) -0.0015(12) -0.0027(12)
C6 0.0178(14) 0.0248(18) 0.0283(18) -0.0046(14) -0.0070(13) -0.0023(12)
C7 0.0205(14) 0.0197(17) 0.0224(17) -0.0066(13) -0.0044(12) -0.0003(12)
C8 0.0207(14) 0.0220(17) 0.0218(17) -0.0022(14) -0.0010(12) -0.0022(12)
C9 0.0141(13) 0.0258(18) 0.0175(16) -0.0015(13) 0.0009(11) -0.0051(12)
C10 0.0150(14) 0.038(2) 0.0208(17) 0.0017(14) 0.0004(12) -0.0069(13)
C11 0.0174(14) 0.0251(18) 0.0273(18) 0.0066(14) -0.0010(13) -0.0054(13)
C12 0.0215(15) 0.0311(19) 0.0228(18) -0.0036(15) 0.0012(13) -0.0043(13)
C13 0.0148(13) 0.0180(16) 0.0185(16) -0.0040(12) 0.0019(11) -0.0043(11)
C14 0.0163(13) 0.0195(16) 0.0135(15) -0.0022(12) 0.0017(11) -0.0047(11)
C15 0.0127(13) 0.0228(17) 0.0123(15) 0.0007(12) 0.0010(11) -0.0037(11)
C16 0.0193(14) 0.0226(17) 0.0126(15) -0.0014(13) -0.0012(11) 0.0021(12)
C17 0.0221(14) 0.0206(17) 0.0216(17) -0.0018(13) -0.0053(12) -0.0008(12)
C18 0.0407(18) 0.0199(18) 0.0241(18) -0.0040(14) -0.0051(14) -0.0040(14)
C19 0.0364(18) 0.0266(19) 0.0223(18) -0.0022(14) 0.0003(14) 0.0126(15)
C20 0.0238(15) 0.034(2) 0.0186(17) -0.0030(14) -0.0009(12) 0.0065(14)
C21 0.0196(14) 0.0283(18) 0.0156(16) -0.0010(13) 0.0016(12) -0.0016(12)
C22 0.0189(14) 0.0175(17) 0.0142(15) -0.0004(13) 0.0009(11) -0.0031(12)
C23 0.0299(16) 0.0210(17) 0.0207(17) -0.0050(13) -0.0095(13) -0.0008(13)
C24 0.0432(19) 0.0272(19) 0.0253(19) -0.0081(15) -0.0124(15) -0.0014(15)
C25 0.0312(16) 0.0170(17) 0.0262(18) -0.0075(14) -0.0084(13) 0.0003(13)
C26 0.0129(13) 0.0254(18) 0.0169(16) -0.0032(13) 0.0030(11) -0.0045(12)
C27 0.0190(14) 0.036(2) 0.0237(17) -0.0133(15) -0.0059(12) -0.0013(13)
C28 0.0221(15) 0.043(2) 0.0186(17) -0.0065(15) -0.0059(12) 0.0003(14)
C29 0.0201(14) 0.0268(18) 0.0232(17) -0.0010(14) -0.0077(12) 0.0007(12)
N1 0.0206(12) 0.0151(13) 0.0161(13) -0.0043(10) -0.0030(10) -0.0008(10)
N2 0.0134(11) 0.0255(15) 0.0145(13) -0.0036(11) -0.0016(9) -0.0025(10)
O1 0.0155(9) 0.0244(12) 0.0177(11) -0.0032(9) 0.0023(8) -0.0040(8)
O2 0.0150(9) 0.0169(11) 0.0190(11) -0.0035(9) -0.0031(8) -0.0003(8)
O3 0.0123(9) 0.0217(11) 0.0158(11) -0.0014(9) 0.0000(8) -0.0047(8)
O4 0.0159(9) 0.0242(12) 0.0176(11) -0.0070(9) -0.0003(8) -0.0025(8)
O5 0.0184(9) 0.0159(11) 0.0155(11) -0.0035(9) -0.0012(8) -0.0023(8)
F1 0.0280(9) 0.0264(11) 0.0363(11) 0.0017(8) -0.0061(8) -0.0035(8)
F2 0.0337(10) 0.0412(12) 0.0321(11) -0.0031(9) 0.0158(8) -0.0155(9)
F3 0.0272(9) 0.0395(12) 0.0366(11) -0.0090(9) -0.0079(8) -0.0124(8)
F4 0.0295(10) 0.0265(11) 0.0472(13) -0.0030(9) 0.0067(9) 0.0029(8)
F5 0.0399(11) 0.0584(15) 0.0396(13) -0.0066(11) -0.0208(10) 0.0118(10)
F6 0.0204(9) 0.0519(14) 0.0460(13) 0.0046(10) 0.0126(9) 0.0050(9)
F7 0.0326(10) 0.0274(11) 0.0234(10) 0.0022(8) -0.0055(8) 0.0052(8)
F8 0.0254(9) 0.0241(10) 0.0281(10) -0.0080(8) 0.0037(7) -0.0093(7)
F9 0.0268(9) 0.0218(10) 0.0197(9) -0.0065(7) 0.0010(7) -0.0029(7)
F10 0.0244(9) 0.0329(11) 0.0273(10) -0.0086(8) 0.0083(7) -0.0035(8)
F11 0.0325(10) 0.0266(11) 0.0342(11) -0.0076(9) -0.0047(8) 0.0121(8)
F12 0.0281(9) 0.0297(11) 0.0295(10) -0.0159(8) -0.0029(8) -0.0031(8)
F13 0.0349(10) 0.0368(12) 0.0401(12) -0.0196(9) 0.0000(9) -0.0067(9)
F14 0.0251(9) 0.0492(13) 0.0234(11) 0.0007(9) 0.0090(8) 0.0013(8)
F15 0.0222(9) 0.0375(11) 0.0261(10) -0.0035(8) -0.0033(7) 0.0053(8)
F16 0.0296(10) 0.0369(12) 0.0380(12) 0.0088(9) 0.0026(8) -0.0160(8)
F17 0.0298(10) 0.0240(11) 0.0490(13) -0.0078(9) 0.0009(9) -0.0026(8)
F18 0.0313(9) 0.0295(11) 0.0382(11) -0.0016(9) -0.0156(8) -0.0111(8)
Mo1 0.01361(12) 0.01661(15) 0.01470(14) -0.00318(10) -0.00084(9) -0.00259(9)

loop_
_atom_type_symbol
_atom_type_description
_atom_type_scat_dispersion_real
_atom_type_scat_dispersion_imag
_atom_type_scat_source
C C 0.0033 0.0016 'International Tables Vol C Tables 4.2.6.8 and 6.1.1.4'
H H 0.0000 0.0000 'International Tables Vol C Tables 4.2.6.8 and 6.1.1.4'
N N 0.0061 0.0033 'International Tables Vol C Tables 4.2.6.8 and 6.1.1.4'
O O 0.0106 0.0060 'International Tables Vol C Tables 4.2.6.8 and 6.1.1.4'
F F 0.0171 0.0103 'International Tables Vol C Tables 4.2.6.8 and 6.1.1.4'
Mo Mo -1.6832 0.6857 'International Tables Vol C Tables 4.2.6.8 and 6.1.1.4'

loop_
_geom_angle_atom_site_label_1
_geom_angle_atom_site_label_2
_geom_angle_atom_site_label_3
_geom_angle
O1 C1 C2 115.7(2)
O1 C1 C3 105.2(2)
C2 C1 C3 109.5(3)
O1 C1 C4 107.4(2)
C2 C1 C4 109.1(3)
C3 C1 C4 109.7(2)
C1 C2 H2A 109.5
C1 C2 H2B 109.5
H2A C2 H2B 109.5
C1 C2 H2C 109.5
H2A C2 H2C 109.5
H2B C2 H2C 109.5
F1 C3 F2 106.8(2)
F1 C3 F3 106.7(3)
F2 C3 F3 106.7(2)
F1 C3 C1 110.6(2)
F2 C3 C1 113.3(3)
F3 C3 C1 112.3(3)
F5 C4 F6 106.9(3)
F5 C4 F4 105.9(3)
F6 C4 F4 106.5(3)
F5 C4 C1 113.0(3)
F6 C4 C1 113.3(3)
F4 C4 C1 110.7(2)
O2 C5 C6 116.0(2)
O2 C5 C8 105.9(2)
C6 C5 C8 108.4(2)
O2 C5 C7 108.7(2)
C6 C5 C7 108.8(2)
C8 C5 C7 108.8(2)
C5 C6 H6A 109.5
C5 C6 H6B 109.5
H6A C6 H6B 109.5
C5 C6 H6C 109.5
H6A C6 H6C 109.5
H6B C6 H6C 109.5
F9 C7 F8 107.1(2)
F9 C7 F7 106.4(2)
F8 C7 F7 106.1(2)
F9 C7 C5 110.9(2)
F8 C7 C5 113.2(2)
F7 C7 C5 112.7(2)
F12 C8 F10 106.6(2)
F12 C8 F11 106.3(2)
F10 C8 F11 106.7(2)
F12 C8 C5 113.0(2)
F10 C8 C5 111.0(2)
F11 C8 C5 112.8(2)
O3 C9 C11 105.9(2)
O3 C9 C10 116.8(2)
C11 C9 C10 108.5(2)
O3 C9 C12 108.0(2)
C11 C9 C12 109.9(2)
C10 C9 C12 107.6(2)
C9 C10 H10A 109.5
C9 C10 H10B 109.5
H10A C10 H10B 109.5
C9 C10 H10C 109.5
H10A C10 H10C 109.5
H10B C10 H10C 109.5
F18 C11 F16 106.5(2)
F18 C11 F17 106.4(3)
F16 C11 F17 106.0(2)
F18 C11 C9 113.5(2)
F16 C11 C9 113.9(3)
F17 C11 C9 110.0(2)
F13 C12 F15 107.3(3)
F13 C12 F14 106.8(2)
F15 C12 F14 106.4(2)
F13 C12 C9 110.0(2)
F15 C12 C9 113.1(2)
F14 C12 C9 112.9(3)
N1 C13 C14 137.3(3)
N1 C13 C15 174.6(2)
C14 C13 C15 43.76(16)
N1 C13 Mo1 117.0(2)
C14 C13 Mo1 105.3(2)
C15 C13 Mo1 61.60(12)
C13 C14 C15 92.8(2)
C13 C14 C16 133.8(3)
C15 C14 C16 133.4(3)
N2 C15 C14 136.4(3)
N2 C15 C13 176.7(2)
C14 C15 C13 43.45(16)
N2 C15 Mo1 118.4(2)
C14 C15 Mo1 104.99(19)
C13 C15 Mo1 61.55(11)
C17 C16 C21 118.5(3)
C17 C16 C14 120.6(2)
C21 C16 C14 120.8(3)
C16 C17 C18 121.1(3)
C16 C17 H17 119.4
C18 C17 H17 119.4
C19 C18 C17 119.5(3)
C19 C18 H18 120.3
C17 C18 H18 120.3
C18 C19 C20 119.9(3)
C18 C19 H19 120.0
C20 C19 H19 120.0
C21 C20 C19 120.8(3)
C21 C20 H20 119.6
C19 C20 H20 119.6
C20 C21 C16 120.2(3)
C20 C21 H21 119.9
C16 C21 H21 119.9
O5 C22 N1 118.2(3)
O5 C22 C23 130.8(3)
N1 C22 C23 111.0(3)
C22 C23 C24 102.4(2)
C22 C23 H23A 111.3
C24 C23 H23A 111.3
C22 C23 H23B 111.3
C24 C23 H23B 111.3
H23A C23 H23B 109.2
C25 C24 C23 106.3(2)
C25 C24 H24A 110.5
C23 C24 H24A 110.5
C25 C24 H24B 110.5
C23 C24 H24B 110.5
H24A C24 H24B 108.7
N1 C25 C24 102.5(2)
N1 C25 H25A 111.3
C24 C25 H25A 111.3
N1 C25 H25B 111.3
C24 C25 H25B 111.3
H25A C25 H25B 109.2
O4 C26 N2 119.6(3)
O4 C26 C27 130.3(3)
N2 C26 C27 110.1(2)
C26 C27 C28 102.1(2)
C26 C27 H27A 111.3
C28 C27 H27A 111.3
C26 C27 H27B 111.3
C28 C27 H27B 111.3
H27A C27 H27B 109.2
C27 C28 C29 105.3(2)
C27 C28 H28A 110.7
C29 C28 H28A 110.7
C27 C28 H28B 110.7
C29 C28 H28B 110.7
H28A C28 H28B 108.8
N2 C29 C28 101.5(2)
N2 C29 H29A 111.5
C28 C29 H29A 111.5
N2 C29 H29B 111.5
C28 C29 H29B 111.5
H29A C29 H29B 109.3
C22 N1 C13 113.1(2)
C22 N1 C25 112.2(2)
C13 N1 C25 134.3(2)
C26 N2 C15 112.9(2)
C26 N2 C29 113.2(2)
C15 N2 C29 134.0(3)
C1 O1 Mo1 143.81(17)
C5 O2 Mo1 146.18(17)
C9 O3 Mo1 142.51(16)
C26 O4 Mo1 117.41(18)
C22 O5 Mo1 118.88(18)
O1 Mo1 O2 93.96(8)
O1 Mo1 O3 174.24(8)
O2 Mo1 O3 91.56(8)
O1 Mo1 O5 101.39(7)
O2 Mo1 O5 81.19(7)
O3 Mo1 O5 81.08(7)
O1 Mo1 C13 93.08(9)
O2 Mo1 C13 153.12(10)
O3 Mo1 C13 82.70(9)
O5 Mo1 C13 72.00(9)
O1 Mo1 C15 82.62(9)
O2 Mo1 C15 149.91(10)
O3 Mo1 C15 91.77(9)
O5 Mo1 C15 128.85(9)
C13 Mo1 C15 56.86(11)
O1 Mo1 O4 80.98(7)
O2 Mo1 O4 78.58(8)
O3 Mo1 O4 98.53(7)
O5 Mo1 O4 159.75(7)
C13 Mo1 O4 128.18(10)
C15 Mo1 O4 71.35(9)

loop_
_geom_bond_atom_site_label_1
_geom_bond_atom_site_label_2
_geom_bond_distance
C1 O1 1.383(3)
C1 C2 1.529(4)
C1 C3 1.531(4)
C1 C4 1.535(4)
C2 H2A 0.9800
C2 H2B 0.9800
C2 H2C 0.9800
C3 F1 1.325(3)
C3 F2 1.338(3)
C3 F3 1.341(4)
C4 F5 1.330(4)
C4 F6 1.336(3)
C4 F4 1.340(4)
C5 O2 1.377(3)
C5 C6 1.530(4)
C5 C8 1.538(4)
C5 C7 1.539(4)
C6 H6A 0.9800
C6 H6B 0.9800
C6 H6C 0.9800
C7 F9 1.338(3)
C7 F8 1.339(3)
C7 F7 1.347(3)
C8 F12 1.335(3)
C8 F10 1.336(3)
C8 F11 1.348(3)
C9 O3 1.372(3)
C9 C11 1.537(4)
C9 C10 1.539(4)
C9 C12 1.545(4)
C10 H10A 0.9800
C10 H10B 0.9800
C10 H10C 0.9800
C11 F18 1.330(3)
C11 F16 1.340(3)
C11 F17 1.353(3)
C12 F13 1.329(4)
C12 F15 1.337(3)
C12 F14 1.343(3)
C13 N1 1.366(4)
C13 C14 1.382(4)
C13 C15 2.008(4)
C13 Mo1 2.108(3)
C14 C15 1.390(4)
C14 C16 1.479(4)
C15 N2 1.364(4)
C15 Mo1 2.109(3)
C16 C17 1.391(4)
C16 C21 1.402(4)
C17 C18 1.392(4)
C17 H17 0.9500
C18 C19 1.383(4)
C18 H18 0.9500
C19 C20 1.384(5)
C19 H19 0.9500
C20 C21 1.377(4)
C20 H20 0.9500
C21 H21 0.9500
C22 O5 1.250(3)
C22 N1 1.345(4)
C22 C23 1.495(4)
C23 C24 1.529(4)
C23 H23A 0.9900
C23 H23B 0.9900
C24 C25 1.519(4)
C24 H24A 0.9900
C24 H24B 0.9900
C25 N1 1.480(4)
C25 H25A 0.9900
C25 H25B 0.9900
C26 O4 1.249(3)
C26 N2 1.340(4)
C26 C27 1.503(4)
C27 C28 1.532(4)
C27 H27A 0.9900
C27 H27B 0.9900
C28 C29 1.537(4)
C28 H28A 0.9900
C28 H28B 0.9900
C29 N2 1.477(4)
C29 H29A 0.9900
C29 H29B 0.9900
O1 Mo1 1.9793(18)
O2 Mo1 1.9803(19)
O3 Mo1 2.0227(17)
O4 Mo1 2.1642(19)
O5 Mo1 2.1077(18)
